data_7246287
loop_
_publ_author_name
'Chu, Xue-Qiang'
'Cai, Song-Zhou'
'Chen, Jia-Wei'
'Yu, Zi-Lun'
'Ma, Mengtao'
'Walsh, Patrick J.'
'Shen, Zhi-Liang'

_publ_section_title
;
 Defluorophosphorylation of fluoroalkyl peroxides for the synthesis of
 highly substituted furans
;
_journal_issue 5
_journal_name_full 'Green Chemistry'
_journal_page_first 2000
_journal_page_last 2010
_journal_paper_doi 10.1039/D2GC04512E
_journal_volume 25
_journal_year 2023
_chemical_formula_moiety 'C36 H25 F5 O3 P2'
_chemical_formula_sum 'C36 H25 F5 O3 P2'
_chemical_formula_weight 662.50
_space_group_crystal_system triclinic
_space_group_IT_number 2
_space_group_name_Hall '-P 1'
_space_group_name_H-M_alt 'P -1'
_atom_sites_solution_hydrogens geom
_atom_sites_solution_primary dual
_audit_creation_date 2020-08-19
_audit_creation_method
;
Olex2 1.3-alpha
(compiled 2020.07.31 svn.rc2a77460 for OlexSys, GUI svn.r6145)
;
_audit_update_record
;
2020-08-19 deposited with the CCDC.	2023-02-04 downloaded from the CCDC.
;
_cell_angle_alpha 89.245(4)
_cell_angle_beta 77.498(4)
_cell_angle_gamma 62.787(5)
_cell_formula_units_Z 2
_cell_length_a 11.3450(6)
_cell_length_b 12.0953(6)
_cell_length_c 14.1162(7)
_cell_measurement_reflns_used 7374
_cell_measurement_temperature 100.01(10)
_cell_measurement_theta_max 29.1460
_cell_measurement_theta_min 2.9510
_cell_volume 1673.55(17)
_computing_cell_refinement 'CrysAlisPro 1.171.38.43f (Rigaku OD, 2015)'
_computing_data_collection 'CrysAlisPro 1.171.38.43f (Rigaku OD, 2015)'
_computing_data_reduction 'CrysAlisPro 1.171.38.43f (Rigaku OD, 2015)'
_computing_molecular_graphics 'Olex2 1.3-alpha (Dolomanov et al., 2009)'
_computing_publication_material 'Olex2 1.3-alpha (Dolomanov et al., 2009)'
_computing_structure_refinement 'SHELXL 2018/3 (Sheldrick, 2015)'
_computing_structure_solution 'SHELXT  (Sheldrick, 2015)'
_diffrn_ambient_environment N~2~
_diffrn_ambient_temperature 100.01(10)
_diffrn_detector 'CCD plate'
_diffrn_detector_area_resol_mean 5.2684
_diffrn_detector_type AtlasS2
_diffrn_measured_fraction_theta_full 0.964
_diffrn_measured_fraction_theta_max 0.964
_diffrn_measurement_details
;
List of Runs (angles in degrees, time in seconds):

  # Type    Start    End  Width  t~exp~   \w     \q     \k     \f   Frames
#--------------------------------------------------------------------------
  1  \w    -39.00  57.00   1.00    1.20    --  -11.43  57.00 150.00   96
  2  \w    -75.00  19.00   1.00    1.20    --  -11.43 -77.00-120.00   94
  3  \w    -19.00   7.00   1.00    1.20    --   12.05 -99.00-180.00   26
  4  \w    -83.00  17.00   1.00    1.20    --  -11.43 -57.00   0.00  100
  5  \w    -20.00   5.00   1.00    1.20    --  -11.27 -99.00-180.00   25
  6  \w    -20.00   5.00   1.00    4.00    --  -11.35 -99.00-180.00   25
  7  \w    -12.00  13.00   1.00    4.00    --  -11.35 -37.00-180.00   25
  8  \w    -12.00  13.00   1.00    8.00    --  -11.27 -37.00  90.00   25
;
_diffrn_measurement_device 'four-circle diffractometer'
_diffrn_measurement_device_type 'SuperNova, Dual, Cu at zero, AtlasS2'
_diffrn_measurement_method '\w scans'
_diffrn_orient_matrix_type 'CrysAlisPro convention (1999,Acta A55,543-557)'
_diffrn_orient_matrix_UB_11 0.0498565000
_diffrn_orient_matrix_UB_12 -0.0137178000
_diffrn_orient_matrix_UB_13 0.0273201000
_diffrn_orient_matrix_UB_21 -0.0239526000
_diffrn_orient_matrix_UB_22 0.0648303000
_diffrn_orient_matrix_UB_23 0.0110713000
_diffrn_orient_matrix_UB_31 -0.0466508000
_diffrn_orient_matrix_UB_32 -0.0000996000
_diffrn_orient_matrix_UB_33 0.0424981000
_diffrn_radiation_monochromator mirror
_diffrn_radiation_probe x-ray
_diffrn_radiation_type 'Mo K\a'
_diffrn_radiation_wavelength 0.71073
_diffrn_reflns_av_R_equivalents 0.0532
_diffrn_reflns_av_unetI/netI 0.0682
_diffrn_reflns_Laue_measured_fraction_full 0.964
_diffrn_reflns_Laue_measured_fraction_max 0.964
_diffrn_reflns_limit_h_max 13
_diffrn_reflns_limit_h_min -13
_diffrn_reflns_limit_k_max 14
_diffrn_reflns_limit_k_min -14
_diffrn_reflns_limit_l_max 15
_diffrn_reflns_limit_l_min -16
_diffrn_reflns_number 14757
_diffrn_reflns_point_group_measured_fraction_full 0.964
_diffrn_reflns_point_group_measured_fraction_max 0.964
_diffrn_reflns_theta_full 25.000
_diffrn_reflns_theta_max 25.000
_diffrn_reflns_theta_min 2.063
_diffrn_source 'micro-focus sealed X-ray tube'
_diffrn_source_type 'SuperNova (Mo) X-ray Source'
_exptl_absorpt_coefficient_mu 0.192
_exptl_absorpt_correction_T_max 1.00000
_exptl_absorpt_correction_T_min 0.60556
_exptl_absorpt_correction_type multi-scan
_exptl_absorpt_process_details
;
CrysAlisPro 1.171.38.43f (Rigaku Oxford Diffraction, 2015)
Empirical absorption correction using spherical harmonics,
 implemented in SCALE3 ABSPACK scaling algorithm.
;
_exptl_crystal_colour colourless
_exptl_crystal_colour_primary colourless
_exptl_crystal_density_diffrn 1.315
_exptl_crystal_description block
_exptl_crystal_F_000 680
_exptl_crystal_size_max 0.15
_exptl_crystal_size_mid 0.13
_exptl_crystal_size_min 0.12
_refine_diff_density_max 0.469
_refine_diff_density_min -0.539
_refine_diff_density_rms 0.096
_refine_ls_extinction_method none
_refine_ls_goodness_of_fit_ref 1.068
_refine_ls_hydrogen_treatment constr
_refine_ls_matrix_type full
_refine_ls_number_parameters 415
_refine_ls_number_reflns 5685
_refine_ls_number_restraints 0
_refine_ls_restrained_S_all 1.068
_refine_ls_R_factor_all 0.0701
_refine_ls_R_factor_gt 0.0556
_refine_ls_shift/su_max 0.000
_refine_ls_shift/su_mean 0.000
_refine_ls_structure_factor_coef Fsqd
_refine_ls_weighting_details 'w=1/[\s^2^(Fo^2^)+(0.1015P)^2^+0.3064P] where P=(Fo^2^+2Fc^2^)/3'
_refine_ls_weighting_scheme calc
_refine_ls_wR_factor_gt 0.1543
_refine_ls_wR_factor_ref 0.1719
_reflns_Friedel_coverage 0.000
_reflns_number_gt 4577
_reflns_number_total 5685
_reflns_threshold_expression 'I > 2\s(I)'
_cod_data_source_file d2gc04512e2.cif
_cod_data_source_block shuang
_cod_depositor_comments 'Adding full bibliography for 7246286--7246287.cif.'
_cod_original_cell_volume 1673.56(16)
_cod_database_code 7246287
_shelx_shelxl_version_number 2018/3
_shelx_space_group_comment
;
The symmetry employed for this shelxl refinement is uniquely defined
by the following loop, which should always be used as a source of
symmetry information in preference to the above space-group names.
They are only intended as comments.
;
_reflns_odcompleteness_completeness 95.95
_reflns_odcompleteness_iscentric 1
_reflns_odcompleteness_theta 26.32
_olex2_refinement_description
;
1. Fixed Uiso
 At 1.2 times of:
  All C(H) groups
2.a Aromatic/amide H refined with riding coordinates:
 C2(H2), C3(H3), C4(H4), C5(H5), C6(H6), C8(H8), C9(H9), C10(H10), C11(H11),
 C12(H12), C14(H14), C15(H15), C16(H16), C17(H17), C18(H18), C24(H24), C25(H25),
  C26(H26), C27(H27), C28(H28), C30(H30), C31(H31), C32(H32), C33(H33), C34(H34)
;
_olex2_submission_special_instructions 'No special instructions were received'
_oxdiff_exptl_absorpt_empirical_details
;
Empirical correction (ABSPACK) includes:
- Absorption correction using spherical harmonics
- Frame scaling
- Detector area scaling
;
_oxdiff_exptl_absorpt_empirical_full_max 6.462
_oxdiff_exptl_absorpt_empirical_full_min 0.593

loop_
_space_group_symop_operation_xyz
'x, y, z'
'-x, -y, -z'

loop_
_atom_site_label
_atom_site_type_symbol
_atom_site_fract_x
_atom_site_fract_y
_atom_site_fract_z
_atom_site_U_iso_or_equiv
_atom_site_adp_type
_atom_site_occupancy
_atom_site_site_symmetry_order
_atom_site_calc_flag
_atom_site_refinement_flags_posn
_atom_site_refinement_flags_adp
_atom_site_refinement_flags_occupancy
_atom_site_disorder_assembly
_atom_site_disorder_group
P1 P 0.89948(6) 0.45053(6) 0.78302(5) 0.0192(2) Uani 1 1 d . . . . .
P2 P 0.59937(6) 0.76790(6) 0.78874(5) 0.0223(2) Uani 1 1 d . . . . .
F1 F 0.46339(15) 0.61273(15) 0.56390(15) 0.0416(5) Uani 1 1 d . . . . .
F2 F 0.40329(14) 0.77010(15) 0.66822(13) 0.0370(4) Uani 1 1 d . . . . .
F3 F 0.5230(2) 0.86908(19) 0.52989(18) 0.0611(6) Uani 1 1 d . . . . .
F4 F 0.38247(17) 0.82307(18) 0.48403(17) 0.0546(5) Uani 1 1 d . . . . .
F5 F 0.5981(2) 0.7065(2) 0.43003(16) 0.0719(7) Uani 1 1 d . . . . .
O1 O 0.79741(16) 0.48528(15) 0.87783(14) 0.0246(4) Uani 1 1 d . . . . .
O2 O 0.72007(16) 0.51841(16) 0.56058(14) 0.0244(4) Uani 1 1 d . . . . .
O3 O 0.54917(18) 0.88081(16) 0.73481(15) 0.0314(5) Uani 1 1 d . . . . .
C1 C 1.0257(2) 0.5015(2) 0.7793(2) 0.0218(6) Uani 1 1 d . . . . .
C2 C 1.0834(3) 0.5405(3) 0.6963(2) 0.0288(6) Uani 1 1 d . . . . .
H2 H 1.053820 0.544623 0.639241 0.035 Uiso 1 1 calc R U . . .
C3 C 1.1845(3) 0.5729(3) 0.6998(2) 0.0332(7) Uani 1 1 d . . . . .
H3 H 1.223709 0.598173 0.644723 0.040 Uiso 1 1 calc R U . . .
C4 C 1.2278(3) 0.5679(3) 0.7849(2) 0.0353(7) Uani 1 1 d . . . . .
H4 H 1.295373 0.590539 0.786882 0.042 Uiso 1 1 calc R U . . .
C5 C 1.1712(3) 0.5293(3) 0.8669(2) 0.0313(7) Uani 1 1 d . . . . .
H5 H 1.200710 0.525552 0.923955 0.038 Uiso 1 1 calc R U . . .
C6 C 1.0701(2) 0.4961(2) 0.8637(2) 0.0257(6) Uani 1 1 d . . . . .
H6 H 1.032005 0.469961 0.918797 0.031 Uiso 1 1 calc R U . . .
C7 C 0.9924(2) 0.2825(2) 0.7550(2) 0.0219(6) Uani 1 1 d . . . . .
C8 C 0.9150(3) 0.2201(2) 0.7584(2) 0.0277(6) Uani 1 1 d . . . . .
H8 H 0.820768 0.265240 0.768232 0.033 Uiso 1 1 calc R U . . .
C9 C 0.9782(3) 0.0905(3) 0.7471(2) 0.0335(7) Uani 1 1 d . . . . .
H9 H 0.926503 0.048719 0.748378 0.040 Uiso 1 1 calc R U . . .
C10 C 1.1179(3) 0.0237(3) 0.7339(3) 0.0386(8) Uani 1 1 d . . . . .
H10 H 1.159931 -0.063111 0.727632 0.046 Uiso 1 1 calc R U . . .
C11 C 1.1956(3) 0.0851(3) 0.7301(2) 0.0345(7) Uani 1 1 d . . . . .
H11 H 1.289818 0.039564 0.720521 0.041 Uiso 1 1 calc R U . . .
C12 C 1.1328(2) 0.2149(2) 0.7404(2) 0.0285(6) Uani 1 1 d . . . . .
H12 H 1.185020 0.256403 0.737587 0.034 Uiso 1 1 calc R U . . .
C13 C 0.9276(2) 0.3322(2) 0.5448(2) 0.0224(6) Uani 1 1 d . . . . .
C14 C 0.8785(3) 0.2573(2) 0.5100(2) 0.0288(6) Uani 1 1 d . . . . .
H14 H 0.785084 0.284453 0.522943 0.035 Uiso 1 1 calc R U . . .
C15 C 0.9676(3) 0.1438(3) 0.4566(2) 0.0348(7) Uani 1 1 d . . . . .
H15 H 0.934302 0.094514 0.433923 0.042 Uiso 1 1 calc R U . . .
C16 C 1.1069(3) 0.1035(3) 0.4370(2) 0.0367(7) Uani 1 1 d . . . . .
H16 H 1.167079 0.026382 0.401817 0.044 Uiso 1 1 calc R U . . .
C17 C 1.1567(3) 0.1767(3) 0.4692(2) 0.0372(8) Uani 1 1 d . . . . .
H17 H 1.250191 0.149612 0.455011 0.045 Uiso 1 1 calc R U . . .
C18 C 1.0672(2) 0.2915(2) 0.5231(2) 0.0262(6) Uani 1 1 d . . . . .
H18 H 1.101131 0.340920 0.544691 0.031 Uiso 1 1 calc R U . . .
C19 C 0.8292(2) 0.4520(2) 0.6009(2) 0.0219(6) Uani 1 1 d . . . . .
C20 C 0.8127(2) 0.5141(2) 0.68703(19) 0.0184(5) Uani 1 1 d . . . . .
C21 C 0.6844(2) 0.6304(2) 0.6999(2) 0.0208(6) Uani 1 1 d . . . . .
C22 C 0.6343(2) 0.6244(2) 0.6220(2) 0.0235(6) Uani 1 1 d . . . . .
C23 C 0.7124(2) 0.7717(2) 0.8592(2) 0.0246(6) Uani 1 1 d . . . . .
C24 C 0.6908(3) 0.7591(2) 0.9578(2) 0.0312(7) Uani 1 1 d . . . . .
H24 H 0.624731 0.736209 0.987444 0.037 Uiso 1 1 calc R U . . .
C25 C 0.7671(3) 0.7803(3) 1.0131(3) 0.0377(7) Uani 1 1 d . . . . .
H25 H 0.750929 0.773414 1.079810 0.045 Uiso 1 1 calc R U . . .
C26 C 0.8670(3) 0.8116(3) 0.9686(3) 0.0405(8) Uani 1 1 d . . . . .
H26 H 0.919500 0.824346 1.005278 0.049 Uiso 1 1 calc R U . . .
C27 C 0.8894(3) 0.8240(3) 0.8703(3) 0.0408(8) Uani 1 1 d . . . . .
H27 H 0.957261 0.844764 0.840882 0.049 Uiso 1 1 calc R U . . .
C28 C 0.8120(3) 0.8059(2) 0.8147(2) 0.0322(7) Uani 1 1 d . . . . .
H28 H 0.826022 0.816445 0.748571 0.039 Uiso 1 1 calc R U . . .
C29 C 0.4639(2) 0.7523(2) 0.8716(2) 0.0241(6) Uani 1 1 d . . . . .
C30 C 0.4759(2) 0.6374(2) 0.8987(2) 0.0263(6) Uani 1 1 d . . . . .
H30 H 0.556651 0.564678 0.874696 0.032 Uiso 1 1 calc R U . . .
C31 C 0.3674(2) 0.6317(3) 0.9613(2) 0.0284(6) Uani 1 1 d . . . . .
H31 H 0.375248 0.554869 0.979483 0.034 Uiso 1 1 calc R U . . .
C32 C 0.2472(3) 0.7397(3) 0.9969(2) 0.0324(7) Uani 1 1 d . . . . .
H32 H 0.174072 0.735178 1.038437 0.039 Uiso 1 1 calc R U . . .
C33 C 0.2353(3) 0.8534(3) 0.9713(3) 0.0395(8) Uani 1 1 d . . . . .
H33 H 0.154592 0.925828 0.996165 0.047 Uiso 1 1 calc R U . . .
C34 C 0.3436(3) 0.8609(3) 0.9082(2) 0.0367(8) Uani 1 1 d . . . . .
H34 H 0.335482 0.938056 0.890777 0.044 Uiso 1 1 calc R U . . .
C35 C 0.5024(2) 0.6961(2) 0.5916(2) 0.0293(7) Uani 1 1 d . . . . .
C36 C 0.5021(3) 0.7750(3) 0.5065(3) 0.0380(8) Uani 1 1 d . . . . .

loop_
_atom_site_aniso_label
_atom_site_aniso_U_11
_atom_site_aniso_U_22
_atom_site_aniso_U_33
_atom_site_aniso_U_23
_atom_site_aniso_U_13
_atom_site_aniso_U_12
P1 0.0155(3) 0.0194(3) 0.0207(4) 0.0025(3) -0.0065(3) -0.0055(3)
P2 0.0207(3) 0.0192(3) 0.0236(4) 0.0027(3) -0.0063(3) -0.0059(3)
F1 0.0297(8) 0.0325(9) 0.0656(14) 0.0017(9) -0.0238(8) -0.0116(7)
F2 0.0199(8) 0.0376(9) 0.0392(11) -0.0024(8) -0.0082(7) -0.0008(7)
F3 0.0701(12) 0.0595(12) 0.0800(17) 0.0402(11) -0.0451(12) -0.0412(11)
F4 0.0415(10) 0.0590(12) 0.0661(16) 0.0258(10) -0.0379(10) -0.0154(9)
F5 0.0573(12) 0.0776(15) 0.0372(14) 0.0192(11) -0.0054(10) 0.0022(11)
O1 0.0207(8) 0.0228(9) 0.0270(12) 0.0024(8) -0.0059(7) -0.0074(8)
O2 0.0200(9) 0.0241(9) 0.0239(11) 0.0011(8) -0.0103(7) -0.0037(8)
O3 0.0326(10) 0.0215(9) 0.0354(13) 0.0067(8) -0.0113(8) -0.0074(8)
C1 0.0201(12) 0.0205(12) 0.0213(15) 0.0002(11) -0.0049(10) -0.0063(11)
C2 0.0300(14) 0.0359(15) 0.0260(17) 0.0076(12) -0.0123(12) -0.0175(13)
C3 0.0306(14) 0.0452(17) 0.0310(19) 0.0102(14) -0.0101(12) -0.0227(14)
C4 0.0292(14) 0.0448(17) 0.040(2) 0.0055(15) -0.0115(13) -0.0228(14)
C5 0.0330(14) 0.0395(16) 0.0281(18) 0.0042(13) -0.0163(12) -0.0185(14)
C6 0.0258(13) 0.0288(14) 0.0233(16) 0.0044(12) -0.0077(11) -0.0127(12)
C7 0.0217(12) 0.0233(13) 0.0162(15) 0.0029(11) -0.0069(10) -0.0057(11)
C8 0.0223(13) 0.0245(13) 0.0330(18) 0.0006(12) -0.0064(11) -0.0080(12)
C9 0.0356(15) 0.0242(14) 0.040(2) 0.0038(13) -0.0109(13) -0.0124(13)
C10 0.0403(16) 0.0197(13) 0.044(2) -0.0006(13) -0.0133(14) -0.0025(13)
C11 0.0237(14) 0.0289(14) 0.038(2) 0.0028(13) -0.0137(12) 0.0013(12)
C12 0.0212(13) 0.0302(14) 0.0293(18) 0.0011(12) -0.0074(11) -0.0073(12)
C13 0.0212(12) 0.0244(13) 0.0163(15) 0.0037(11) -0.0045(10) -0.0062(11)
C14 0.0283(14) 0.0297(14) 0.0278(18) 0.0030(12) -0.0090(12) -0.0119(12)
C15 0.0450(17) 0.0278(14) 0.0306(18) 0.0021(13) -0.0123(13) -0.0147(14)
C16 0.0397(16) 0.0262(14) 0.0273(18) -0.0036(13) -0.0057(13) -0.0021(14)
C17 0.0248(14) 0.0358(16) 0.035(2) 0.0011(14) -0.0009(13) -0.0037(13)
C18 0.0268(13) 0.0302(14) 0.0189(15) 0.0016(12) -0.0074(11) -0.0102(12)
C19 0.0157(12) 0.0245(13) 0.0245(16) 0.0067(12) -0.0069(10) -0.0077(11)
C20 0.0160(11) 0.0226(12) 0.0180(15) 0.0044(11) -0.0080(10) -0.0086(10)
C21 0.0177(12) 0.0208(12) 0.0230(16) 0.0061(11) -0.0078(10) -0.0071(11)
C22 0.0192(12) 0.0210(12) 0.0252(16) 0.0019(11) -0.0037(11) -0.0056(11)
C23 0.0234(13) 0.0188(12) 0.0299(18) 0.0016(11) -0.0083(11) -0.0074(11)
C24 0.0262(13) 0.0262(14) 0.0361(19) 0.0000(13) -0.0048(12) -0.0091(12)
C25 0.0440(17) 0.0325(15) 0.035(2) -0.0007(14) -0.0200(14) -0.0117(14)
C26 0.0389(16) 0.0258(14) 0.060(3) 0.0001(15) -0.0287(15) -0.0104(14)
C27 0.0323(15) 0.0297(15) 0.067(3) 0.0087(16) -0.0176(15) -0.0175(14)
C28 0.0301(14) 0.0259(14) 0.040(2) 0.0067(13) -0.0098(13) -0.0123(13)
C29 0.0212(12) 0.0241(13) 0.0245(16) 0.0012(11) -0.0090(11) -0.0070(11)
C30 0.0203(12) 0.0242(13) 0.0332(18) 0.0033(12) -0.0097(11) -0.0079(11)
C31 0.0251(14) 0.0300(14) 0.0359(18) 0.0057(13) -0.0145(12) -0.0145(12)
C32 0.0269(14) 0.0452(17) 0.0257(17) 0.0030(13) -0.0039(12) -0.0183(14)
C33 0.0244(14) 0.0332(15) 0.045(2) -0.0080(14) 0.0047(13) -0.0051(13)
C34 0.0284(14) 0.0214(13) 0.046(2) -0.0028(13) 0.0022(13) -0.0040(12)
C35 0.0197(13) 0.0238(13) 0.0395(19) -0.0011(13) -0.0092(12) -0.0050(12)
C36 0.0268(15) 0.0408(17) 0.042(2) 0.0106(15) -0.0157(13) -0.0085(14)

loop_
_atom_type_symbol
_atom_type_description
_atom_type_scat_dispersion_real
_atom_type_scat_dispersion_imag
_atom_type_scat_source
C C 0.0033 0.0016 'International Tables Vol C Tables 4.2.6.8 and 6.1.1.4'
H H 0.0000 0.0000 'International Tables Vol C Tables 4.2.6.8 and 6.1.1.4'
F F 0.0171 0.0103 'International Tables Vol C Tables 4.2.6.8 and 6.1.1.4'
O O 0.0106 0.0060 'International Tables Vol C Tables 4.2.6.8 and 6.1.1.4'
P P 0.1023 0.0942 'International Tables Vol C Tables 4.2.6.8 and 6.1.1.4'

loop_
_geom_angle_atom_site_label_1
_geom_angle_atom_site_label_2
_geom_angle_atom_site_label_3
_geom_angle
_geom_angle_site_symmetry_1
_geom_angle_site_symmetry_3
_geom_angle_publ_flag
O1 P1 C1 114.00(11) . . ?
O1 P1 C7 110.88(11) . . ?
O1 P1 C20 109.31(11) . . ?
C1 P1 C7 105.99(11) . . ?
C1 P1 C20 109.13(12) . . ?
C20 P1 C7 107.28(12) . . ?
O3 P2 C21 108.02(12) . . ?
O3 P2 C23 110.80(12) . . ?
O3 P2 C29 113.08(11) . . ?
C23 P2 C21 111.48(11) . . ?
C23 P2 C29 107.32(13) . . ?
C29 P2 C21 106.09(11) . . ?
C22 O2 C19 106.9(2) . . ?
C2 C1 P1 124.0(2) . . ?
C6 C1 P1 116.15(19) . . ?
C6 C1 C2 119.8(2) . . ?
C1 C2 H2 120.2 . . ?
C3 C2 C1 119.5(3) . . ?
C3 C2 H2 120.2 . . ?
C2 C3 H3 119.8 . . ?
C2 C3 C4 120.4(3) . . ?
C4 C3 H3 119.8 . . ?
C3 C4 H4 119.9 . . ?
C5 C4 C3 120.3(2) . . ?
C5 C4 H4 119.9 . . ?
C4 C5 H5 120.2 . . ?
C4 C5 C6 119.7(3) . . ?
C6 C5 H5 120.2 . . ?
C1 C6 C5 120.5(3) . . ?
C1 C6 H6 119.8 . . ?
C5 C6 H6 119.8 . . ?
C8 C7 P1 116.73(18) . . ?
C12 C7 P1 123.2(2) . . ?
C12 C7 C8 119.7(2) . . ?
C7 C8 H8 119.9 . . ?
C9 C8 C7 120.1(2) . . ?
C9 C8 H8 119.9 . . ?
C8 C9 H9 120.1 . . ?
C10 C9 C8 119.8(3) . . ?
C10 C9 H9 120.1 . . ?
C9 C10 H10 119.8 . . ?
C9 C10 C11 120.5(3) . . ?
C11 C10 H10 119.8 . . ?
C10 C11 H11 120.1 . . ?
C10 C11 C12 119.9(2) . . ?
C12 C11 H11 120.1 . . ?
C7 C12 C11 120.0(2) . . ?
C7 C12 H12 120.0 . . ?
C11 C12 H12 120.0 . . ?
C14 C13 C19 118.6(2) . . ?
C18 C13 C14 119.0(2) . . ?
C18 C13 C19 122.4(2) . . ?
C13 C14 H14 119.7 . . ?
C15 C14 C13 120.6(2) . . ?
C15 C14 H14 119.7 . . ?
C14 C15 H15 120.1 . . ?
C14 C15 C16 119.8(3) . . ?
C16 C15 H15 120.1 . . ?
C15 C16 H16 119.8 . . ?
C17 C16 C15 120.4(3) . . ?
C17 C16 H16 119.8 . . ?
C16 C17 H17 120.0 . . ?
C16 C17 C18 120.1(2) . . ?
C18 C17 H17 120.0 . . ?
C13 C18 C17 120.2(3) . . ?
C13 C18 H18 119.9 . . ?
C17 C18 H18 119.9 . . ?
O2 C19 C13 113.1(2) . . ?
C20 C19 O2 110.1(2) . . ?
C20 C19 C13 136.7(2) . . ?
C19 C20 P1 127.28(19) . . ?
C19 C20 C21 106.3(2) . . ?
C21 C20 P1 124.21(19) . . ?
C20 C21 P2 133.4(2) . . ?
C22 C21 P2 121.63(18) . . ?
C22 C21 C20 104.8(2) . . ?
O2 C22 C35 111.3(2) . . ?
C21 C22 O2 111.8(2) . . ?
C21 C22 C35 136.5(2) . . ?
C24 C23 P2 121.62(19) . . ?
C24 C23 C28 119.7(3) . . ?
C28 C23 P2 118.0(2) . . ?
C23 C24 H24 119.8 . . ?
C23 C24 C25 120.4(3) . . ?
C25 C24 H24 119.8 . . ?
C24 C25 H25 120.2 . . ?
C26 C25 C24 119.7(3) . . ?
C26 C25 H25 120.2 . . ?
C25 C26 H26 119.9 . . ?
C27 C26 C25 120.2(3) . . ?
C27 C26 H26 119.9 . . ?
C26 C27 H27 119.6 . . ?
C26 C27 C28 120.7(3) . . ?
C28 C27 H27 119.6 . . ?
C23 C28 H28 120.4 . . ?
C27 C28 C23 119.2(3) . . ?
C27 C28 H28 120.4 . . ?
C30 C29 P2 122.63(19) . . ?
C34 C29 P2 117.4(2) . . ?
C34 C29 C30 120.0(2) . . ?
C29 C30 H30 120.1 . . ?
C31 C30 C29 119.8(2) . . ?
C31 C30 H30 120.1 . . ?
C30 C31 H31 119.9 . . ?
C30 C31 C32 120.2(2) . . ?
C32 C31 H31 119.9 . . ?
C31 C32 H32 119.9 . . ?
C33 C32 C31 120.3(2) . . ?
C33 C32 H32 119.9 . . ?
C32 C33 H33 119.9 . . ?
C32 C33 C34 120.3(3) . . ?
C34 C33 H33 119.9 . . ?
C29 C34 C33 119.5(3) . . ?
C29 C34 H34 120.3 . . ?
C33 C34 H34 120.3 . . ?
F1 C35 C22 108.2(2) . . ?
F1 C35 C36 105.6(3) . . ?
F2 C35 F1 106.40(19) . . ?
F2 C35 C22 110.1(3) . . ?
F2 C35 C36 108.2(2) . . ?
C22 C35 C36 117.7(2) . . ?
F3 C36 C35 110.7(3) . . ?
F4 C36 F3 107.5(2) . . ?
F4 C36 C35 109.9(2) . . ?
F5 C36 F3 108.9(3) . . ?
F5 C36 F4 109.5(3) . . ?
F5 C36 C35 110.3(2) . . ?

loop_
_geom_bond_atom_site_label_1
_geom_bond_atom_site_label_2
_geom_bond_distance
_geom_bond_site_symmetry_2
_geom_bond_publ_flag
P1 O1 1.4858(18) . ?
P1 C1 1.791(2) . ?
P1 C7 1.810(2) . ?
P1 C20 1.804(3) . ?
P2 O3 1.489(2) . ?
P2 C21 1.825(3) . ?
P2 C23 1.801(3) . ?
P2 C29 1.802(3) . ?
F1 C35 1.363(3) . ?
F2 C35 1.347(3) . ?
F3 C36 1.323(4) . ?
F4 C36 1.319(3) . ?
F5 C36 1.314(4) . ?
O2 C19 1.373(3) . ?
O2 C22 1.366(3) . ?
C1 C2 1.399(4) . ?
C1 C6 1.381(4) . ?
C2 H2 0.9300 . ?
C2 C3 1.382(4) . ?
C3 H3 0.9300 . ?
C3 C4 1.383(4) . ?
C4 H4 0.9300 . ?
C4 C5 1.382(4) . ?
C5 H5 0.9300 . ?
C5 C6 1.386(4) . ?
C6 H6 0.9300 . ?
C7 C8 1.389(4) . ?
C7 C12 1.386(3) . ?
C8 H8 0.9300 . ?
C8 C9 1.388(4) . ?
C9 H9 0.9300 . ?
C9 C10 1.380(4) . ?
C10 H10 0.9300 . ?
C10 C11 1.381(4) . ?
C11 H11 0.9300 . ?
C11 C12 1.391(4) . ?
C12 H12 0.9300 . ?
C13 C14 1.400(4) . ?
C13 C18 1.387(3) . ?
C13 C19 1.464(3) . ?
C14 H14 0.9300 . ?
C14 C15 1.379(4) . ?
C15 H15 0.9300 . ?
C15 C16 1.386(4) . ?
C16 H16 0.9300 . ?
C16 C17 1.374(4) . ?
C17 H17 0.9300 . ?
C17 C18 1.393(4) . ?
C18 H18 0.9300 . ?
C19 C20 1.369(4) . ?
C20 C21 1.466(3) . ?
C21 C22 1.360(4) . ?
C22 C35 1.502(4) . ?
C23 C24 1.379(4) . ?
C23 C28 1.399(4) . ?
C24 H24 0.9300 . ?
C24 C25 1.387(4) . ?
C25 H25 0.9300 . ?
C25 C26 1.379(4) . ?
C26 H26 0.9300 . ?
C26 C27 1.375(5) . ?
C27 H27 0.9300 . ?
C27 C28 1.383(4) . ?
C28 H28 0.9300 . ?
C29 C30 1.389(4) . ?
C29 C34 1.389(4) . ?
C30 H30 0.9300 . ?
C30 C31 1.380(4) . ?
C31 H31 0.9300 . ?
C31 C32 1.382(4) . ?
C32 H32 0.9300 . ?
C32 C33 1.371(4) . ?
C33 H33 0.9300 . ?
C33 C34 1.391(4) . ?
C34 H34 0.9300 . ?
C35 C36 1.525(4) . ?

loop_
_geom_torsion_atom_site_label_1
_geom_torsion_atom_site_label_2
_geom_torsion_atom_site_label_3
_geom_torsion_atom_site_label_4
_geom_torsion
_geom_torsion_site_symmetry_1
_geom_torsion_site_symmetry_2
_geom_torsion_site_symmetry_3
_geom_torsion_site_symmetry_4
_geom_torsion_publ_flag
P1 C1 C2 C3 -177.1(2) . . . . ?
P1 C1 C6 C5 177.7(2) . . . . ?
P1 C7 C8 C9 -173.8(2) . . . . ?
P1 C7 C12 C11 172.8(2) . . . . ?
P1 C20 C21 P2 22.2(3) . . . . ?
P1 C20 C21 C22 -162.00(17) . . . . ?
P2 C21 C22 O2 174.47(16) . . . . ?
P2 C21 C22 C35 -14.2(4) . . . . ?
P2 C23 C24 C25 -170.6(2) . . . . ?
P2 C23 C28 C27 172.4(2) . . . . ?
P2 C29 C30 C31 -178.9(2) . . . . ?
P2 C29 C34 C33 179.0(3) . . . . ?
F1 C35 C36 F3 172.6(2) . . . . ?
F1 C35 C36 F4 54.0(3) . . . . ?
F1 C35 C36 F5 -66.8(3) . . . . ?
F2 C35 C36 F3 59.0(3) . . . . ?
F2 C35 C36 F4 -59.6(3) . . . . ?
F2 C35 C36 F5 179.6(2) . . . . ?
O1 P1 C1 C2 -145.2(2) . . . . ?
O1 P1 C1 C6 37.4(2) . . . . ?
O1 P1 C7 C8 52.6(3) . . . . ?
O1 P1 C7 C12 -120.8(2) . . . . ?
O1 P1 C20 C19 -129.9(2) . . . . ?
O1 P1 C20 C21 30.9(2) . . . . ?
O2 C19 C20 P1 161.85(16) . . . . ?
O2 C19 C20 C21 -1.7(3) . . . . ?
O2 C22 C35 F1 41.2(3) . . . . ?
O2 C22 C35 F2 157.1(2) . . . . ?
O2 C22 C35 C36 -78.2(3) . . . . ?
O3 P2 C21 C20 135.7(2) . . . . ?
O3 P2 C21 C22 -39.6(2) . . . . ?
O3 P2 C23 C24 126.1(2) . . . . ?
O3 P2 C23 C28 -44.7(2) . . . . ?
O3 P2 C29 C30 153.1(2) . . . . ?
O3 P2 C29 C34 -26.4(3) . . . . ?
C1 P1 C7 C8 176.8(2) . . . . ?
C1 P1 C7 C12 3.4(3) . . . . ?
C1 P1 C20 C19 104.8(2) . . . . ?
C1 P1 C20 C21 -94.4(2) . . . . ?
C1 C2 C3 C4 -0.5(4) . . . . ?
C2 C1 C6 C5 0.2(4) . . . . ?
C2 C3 C4 C5 0.6(4) . . . . ?
C3 C4 C5 C6 -0.3(4) . . . . ?
C4 C5 C6 C1 -0.1(4) . . . . ?
C6 C1 C2 C3 0.1(4) . . . . ?
C7 P1 C1 C2 92.5(2) . . . . ?
C7 P1 C1 C6 -84.8(2) . . . . ?
C7 P1 C20 C19 -9.6(2) . . . . ?
C7 P1 C20 C21 151.21(19) . . . . ?
C7 C8 C9 C10 1.0(5) . . . . ?
C8 C7 C12 C11 -0.5(4) . . . . ?
C8 C9 C10 C11 -1.2(5) . . . . ?
C9 C10 C11 C12 0.6(5) . . . . ?
C10 C11 C12 C7 0.2(5) . . . . ?
C12 C7 C8 C9 -0.1(4) . . . . ?
C13 C14 C15 C16 -0.2(5) . . . . ?
C13 C19 C20 P1 -13.8(4) . . . . ?
C13 C19 C20 C21 -177.4(3) . . . . ?
C14 C13 C18 C17 -1.3(4) . . . . ?
C14 C13 C19 O2 -44.2(3) . . . . ?
C14 C13 C19 C20 131.4(3) . . . . ?
C14 C15 C16 C17 -0.9(5) . . . . ?
C15 C16 C17 C18 0.9(5) . . . . ?
C16 C17 C18 C13 0.2(5) . . . . ?
C18 C13 C14 C15 1.3(4) . . . . ?
C18 C13 C19 O2 134.4(3) . . . . ?
C18 C13 C19 C20 -50.1(4) . . . . ?
C19 O2 C22 C21 1.0(3) . . . . ?
C19 O2 C22 C35 -172.6(2) . . . . ?
C19 C13 C14 C15 179.8(3) . . . . ?
C19 C13 C18 C17 -179.8(3) . . . . ?
C19 C20 C21 P2 -173.61(19) . . . . ?
C19 C20 C21 C22 2.2(3) . . . . ?
C20 P1 C1 C2 -22.7(3) . . . . ?
C20 P1 C1 C6 159.93(19) . . . . ?
C20 P1 C7 C8 -66.7(2) . . . . ?
C20 P1 C7 C12 119.9(2) . . . . ?
C20 C21 C22 O2 -2.0(3) . . . . ?
C20 C21 C22 C35 169.3(3) . . . . ?
C21 P2 C23 C24 -113.5(2) . . . . ?
C21 P2 C23 C28 75.6(2) . . . . ?
C21 P2 C29 C30 34.9(3) . . . . ?
C21 P2 C29 C34 -144.6(2) . . . . ?
C21 C22 C35 F1 -130.1(3) . . . . ?
C21 C22 C35 F2 -14.2(4) . . . . ?
C21 C22 C35 C36 110.4(4) . . . . ?
C22 O2 C19 C13 177.29(19) . . . . ?
C22 O2 C19 C20 0.6(3) . . . . ?
C22 C35 C36 F3 -66.6(3) . . . . ?
C22 C35 C36 F4 174.8(2) . . . . ?
C22 C35 C36 F5 54.0(4) . . . . ?
C23 P2 C21 C20 13.7(3) . . . . ?
C23 P2 C21 C22 -161.6(2) . . . . ?
C23 P2 C29 C30 -84.4(3) . . . . ?
C23 P2 C29 C34 96.1(3) . . . . ?
C23 C24 C25 C26 -1.4(4) . . . . ?
C24 C23 C28 C27 1.4(4) . . . . ?
C24 C25 C26 C27 1.2(4) . . . . ?
C25 C26 C27 C28 0.3(4) . . . . ?
C26 C27 C28 C23 -1.6(4) . . . . ?
C28 C23 C24 C25 0.1(4) . . . . ?
C29 P2 C21 C20 -102.8(2) . . . . ?
C29 P2 C21 C22 81.9(2) . . . . ?
C29 P2 C23 C24 2.2(2) . . . . ?
C29 P2 C23 C28 -168.6(2) . . . . ?
C29 C30 C31 C32 0.1(5) . . . . ?
C30 C29 C34 C33 -0.6(5) . . . . ?
C30 C31 C32 C33 -0.8(5) . . . . ?
C31 C32 C33 C34 0.8(5) . . . . ?
C32 C33 C34 C29 -0.1(5) . . . . ?
C34 C29 C30 C31 0.6(5) . . . . ?

loop_
_smtbx_masks_void_nr
_smtbx_masks_void_average_x
_smtbx_masks_void_average_y
_smtbx_masks_void_average_z
_smtbx_masks_void_volume
_smtbx_masks_void_count_electrons
_smtbx_masks_void_content
1 0.500 1.000 0.000 242.2 52.6 ?
